data_9001736
loop_
_publ_author_name
'Groat, L. A.'
'Kek, S.'
'Bismayer, U.'
'Schmidt, C.'
'Krane, H. G.'
'Meyer, H.'
'Nistor, L.'
'Van Tendeloo, G.'

_publ_section_title
;
 A synchrotron radiation, HRTEM, X-ray powder diffraction, and Raman
 spectroscopic study of malayaite, CaSnSiO5
;
_journal_name_full 'American Mineralogist'
_journal_page_first 595
_journal_page_last 602
_journal_volume 81
_journal_year 1996
_chemical_formula_sum 'Ca O5 Si Sn'
_chemical_name_mineral Malayaite
_space_group_IT_number 15
_symmetry_space_group_name_Hall '-A 2ya'
_symmetry_space_group_name_H-M 'A 1 2/a 1'
_cell_angle_alpha 90
_cell_angle_beta 113.342
_cell_angle_gamma 90
_cell_length_a 7.1535
_cell_length_b 8.8933
_cell_length_c 6.6674
_cell_formula_units_Z 4
_cell_volume 389.453
_database_code_amcsd 0001792
_exptl_crystal_density_diffrn 4.552
_cod_original_formula_sum 'Si Sn Ca O5'
_cod_database_code 9001736

loop_
_space_group_symop_operation_xyz
x,y,z
x,1/2+y,1/2+z
1/2+x,-y,z
1/2+x,1/2-y,1/2+z
1/2-x,y,-z
1/2-x,1/2+y,1/2-z
-x,-y,-z
-x,1/2-y,1/2-z

loop_
_atom_site_aniso_label
_atom_site_aniso_U_11
_atom_site_aniso_U_22
_atom_site_aniso_U_33
_atom_site_aniso_U_12
_atom_site_aniso_U_13
_atom_site_aniso_U_23
Si 0.00409 0.00420 0.00476 0.00000 0.00151 0.00000
Sn 0.00362 0.00417 0.00494 -0.00018 0.00143 0.00004
Ca 0.03240 0.00486 0.00753 0.00000 -0.00129 0.00000
O1 0.00540 0.00570 0.01340 0.00000 0.00470 0.00000
O2 0.00956 0.00797 0.00561 0.00298 0.00154 0.00154
O3 0.00910 0.00600 0.00758 0.00252 0.00414 0.00072

loop_
_atom_site_label
_atom_site_fract_x
_atom_site_fract_y
_atom_site_fract_z
Si 0.75000 0.68196 0.50000
Sn 0.50000 0.50000 0.00000
Ca 0.25000 0.66262 0.50000
O1 0.75000 0.58681 0.00000
O2 0.91140 0.56776 0.67552
O3 0.37224 0.71195 0.89032

loop_
_cod_related_entry_id
_cod_related_entry_database
_cod_related_entry_code
1 AMCSD 0001792
